data_9007014
loop_
_publ_author_name
'Bonaccorsi, E.'
'Merlino, S.'
'Pasero, M.'
'Macedonio, G.'

_publ_section_title
;
 Microsommite: crystal chemistry, phase transitions,
 Ising model and Monte Carlo simulations
;
_journal_name_full 'Physics and Chemistry of Minerals'
_journal_page_first 509
_journal_page_last 522
_journal_paper_doi 10.1007/s002690100179
_journal_volume 28
_journal_year 2001
_chemical_formula_sum 'Al9 Ca3 Cl3 K3.36 Na5.64 O42 S1.5 Si9'
_chemical_name_mineral Microsommite
_space_group_IT_number 173
_symmetry_space_group_name_Hall 'P 6c'
_symmetry_space_group_name_H-M 'P 63'
_cell_angle_alpha 90
_cell_angle_beta 90
_cell_angle_gamma 120
_cell_formula_units_Z 2
_cell_length_a 22.161
_cell_length_b 22.161
_cell_length_c 5.358
_cell_volume 2278.831
_database_code_amcsd 0008599
_exptl_crystal_density_diffrn 2.482
_cod_original_cell_volume 2278.830
_cod_original_formula_sum 'K3.36 Na5.64 Ca3 S1.5 O42 Al9 Si9 Cl3'
_cod_database_code 9007014

loop_
_space_group_symop_operation_xyz
x,y,z
x-y,x,1/2+z
-y,x-y,z
-x,-y,1/2+z
-x+y,-x,z
y,-x+y,1/2+z

loop_
_atom_site_label
_atom_site_fract_x
_atom_site_fract_y
_atom_site_fract_z
_atom_site_occupancy
_atom_site_U_iso_or_equiv
_atom_site_type_symbol
_atom_site_attached_hydrogens
K1 0.77770 0.33500 0.82690 0.56000 0.04760 K 0
Na1_1 0.77770 0.33500 0.82690 0.44000 0.04760 Na 0
K2 0.10840 0.11000 0.32900 0.56000 0.03200 K 0
Na2 0.15360 0.15590 0.33100 0.44000 0.01400 Na 0
Na1_2 0.81990 0.48900 0.32900 1.00000 0.03910 Na 0
Ca -0.00090 0.33227 0.27350 1.00000 0.01200 Ca 0
S1 0.66667 0.33333 0.32800 1.00000 0.05300 S 0
OA1 0.63800 0.31200 0.00800 0.20000 0.09200 O 0
OA1b 0.64000 0.36600 0.55000 0.13300 0.09200 O 0
OB1 0.60800 0.33300 0.44400 0.60000 0.09200 O 0
OB1b 0.61100 0.33400 0.19400 0.40000 0.09200 O 0
S2 0.00000 0.00000 0.32400 0.50000 0.02400 S 0
OA2 0.05200 0.01900 0.05000 0.16700 0.06400 O 0
OB2a 0.05600 0.05700 0.25300 0.28000 0.06400 O 0
OB2b 0.06400 0.03800 0.52300 0.22000 0.06400 O 0
Al1 0.90969 0.15941 0.30550 1.00000 0.00520 Al 0
Al2 0.91586 0.42223 0.30480 1.00000 0.00690 Al 0
Al3 0.82743 0.58464 0.80680 1.00000 0.00740 Al 0
Si1 0.83011 0.25078 0.30900 1.00000 0.00850 Si 0
Si2 0.91379 0.49794 0.80260 1.00000 0.00540 Si 0
Si3 0.91813 0.75445 0.80430 1.00000 0.00480 Si 0
Cl1 0.02030 0.34710 0.78500 0.33333 0.04000 Cl 0
Cl2 -0.00040 0.34230 0.77000 0.33333 0.04000 Cl 0
Cl3 0.00260 0.31910 0.77200 0.33333 0.04000 Cl 0
O1 0.87900 0.54790 0.76770 1.00000 0.01120 O 0
O2 0.00130 0.78730 0.77400 1.00000 0.01600 O 0
O3 0.87880 0.33190 0.27060 1.00000 0.01600 O 0
O4 0.88870 0.67230 0.79700 1.00000 0.01300 O 0
O5 -0.00370 0.55150 0.79800 1.00000 0.01400 O 0
O6 0.88370 0.22160 0.29900 1.00000 0.01600 O 0
O7 0.77390 0.22060 0.08300 1.00000 0.02000 O 0
O8 0.88630 0.44300 0.57620 1.00000 0.01700 O 0
O9 0.89260 0.11280 0.58200 1.00000 0.01000 O 0
O10 0.88790 0.45510 0.06200 1.00000 0.01200 O 0
O11 0.87840 0.09750 0.06700 1.00000 0.01300 O 0
O12 0.78600 0.23180 0.56200 1.00000 0.01500 O 0

loop_
_cod_changelog_entry_id
_cod_changelog_entry_author
_cod_changelog_entry_date
_cod_changelog_entry_text
1
;cod-tools version 3.8.0
Id: cif_guess_AMCSD_atom_types 9581 2023-05-17 12:35:41Z saulius
;
2023-05-23T09:19:28+03:00
;Derived atom types and hydrogen counts
from atom names that follow the AMCSD naming convention
(Wat == water, O-H == hydroxyl).
;
2
;cod-tools version 3.10.1
Id: cif_fix_AMCSD_atom_labels 10224 2024-08-07 11:09:31Z saulius
;
2024-08-07T19:39:52+03:00
;Changed the following '_atom_site_label' values:
the first duplicated label 'Na1'  converted to 'Na1_1'
duplicated label 'Na1' at index 4 converted to 'Na1_2'
;

loop_
_cod_related_entry_id
_cod_related_entry_database
_cod_related_entry_code
1 AMCSD 0008599
